data_2235901
loop_
_publ_author_name
'Hijikata, Daichi'
'Sasagawa, Kosuke'
'Yoshiwaka, Sayaka'
'Okamoto, Akiko'
'Yonezawa, Noriyuki'

_publ_section_title
;
 4-Hydroxymethyl-10-methoxy-17,22-dioxapentacyclo[21.2.2.2^13,16^.1^3,7^.0^11,30^]triaconta-1(25),3,5,7(30),8,10,13,15,23,26,28-undecaene-2,12-dione
 acetone monosolvate
;
_journal_coeditor_code LD2069
_journal_issue 8
_journal_name_full 'Acta Crystallographica Section E'
_journal_page_first o2598
_journal_page_last o2599
_journal_paper_doi 10.1107/S1600536812033521
_journal_volume 68
_journal_year 2012
_chemical_formula_iupac 'C30 H26 O6, C3 H6 O'
_chemical_formula_moiety 'C30 H26 O6, C3 H6 O'
_chemical_formula_sum 'C33 H32 O7'
_chemical_formula_weight 540.59
_chemical_melting_point_gt 537.5
_chemical_melting_point_lt 538.8
_chemical_name_systematic
;
4-Hydroxymethyl-10-methoxy-17,22-
dioxapentacyclo[21.2.2.2^13,16^.1^3,7^.0^11,30^]triaconta-
1(25),3,5,7(30),8,10,13,15,23,26,28-undecaene-2,12-dione acetone monosolvate
;
_space_group_IT_number 61
_symmetry_cell_setting orthorhombic
_symmetry_space_group_name_Hall '-P 2ac 2ab'
_symmetry_space_group_name_H-M 'P b c a'
_atom_sites_solution_hydrogens geom
_atom_sites_solution_primary direct
_atom_sites_solution_secondary difmap
_audit_creation_method SHELXL-97
_cell_angle_alpha 90.00
_cell_angle_beta 90.00
_cell_angle_gamma 90.00
_cell_formula_units_Z 8
_cell_length_a 15.4948(3)
_cell_length_b 16.1272(3)
_cell_length_c 22.4430(4)
_cell_measurement_reflns_used 92773
_cell_measurement_temperature 193(2)
_cell_measurement_theta_max 68.25
_cell_measurement_theta_min 3.38
_cell_volume 5608.23(18)
_computing_cell_refinement 'PROCESS-AUTO (Rigaku, 1998)'
_computing_data_collection 'PROCESS-AUTO (Rigaku, 1998)'
_computing_data_reduction 'CrystalStructure (Rigaku, 2010)'
_computing_molecular_graphics 'ORTEPIII (Burnett & Johnson, 1996)'
_computing_publication_material 'SHELXL97 (Sheldrick, 2008)'
_computing_structure_refinement 'SHELXL97 (Sheldrick, 2008)'
_computing_structure_solution 'Il Milione (Burla, <i>et al.</i>, 2007)'
_diffrn_ambient_temperature 193(2)
_diffrn_detector_area_resol_mean 10.000
_diffrn_measured_fraction_theta_full 1.000
_diffrn_measured_fraction_theta_max 1.000
_diffrn_measurement_device_type 'Rigaku R-AXIS RAPID'
_diffrn_measurement_method \w
_diffrn_radiation_monochromator graphite
_diffrn_radiation_source 'rotating anode'
_diffrn_radiation_type CuK\a
_diffrn_radiation_wavelength 1.54187
_diffrn_reflns_av_R_equivalents 0.0206
_diffrn_reflns_av_sigmaI/netI 0.0056
_diffrn_reflns_limit_h_max 18
_diffrn_reflns_limit_h_min -18
_diffrn_reflns_limit_k_max 19
_diffrn_reflns_limit_k_min -19
_diffrn_reflns_limit_l_max 27
_diffrn_reflns_limit_l_min -27
_diffrn_reflns_number 99441
_diffrn_reflns_theta_full 68.25
_diffrn_reflns_theta_max 68.25
_diffrn_reflns_theta_min 3.94
_exptl_absorpt_coefficient_mu 0.730
_exptl_absorpt_correction_T_max 0.7590
_exptl_absorpt_correction_T_min 0.7117
_exptl_absorpt_correction_type numerical
_exptl_absorpt_process_details
;
(NUMABS; Higashi, 1999)
;
_exptl_crystal_colour colorless
_exptl_crystal_density_diffrn 1.280
_exptl_crystal_density_method 'not measured'
_exptl_crystal_description block
_exptl_crystal_F_000 2288
_exptl_crystal_size_max 0.50
_exptl_crystal_size_mid 0.45
_exptl_crystal_size_min 0.40
_refine_diff_density_max 0.204
_refine_diff_density_min -0.193
_refine_ls_extinction_coef 0.00160(9)
_refine_ls_extinction_expression Fc^*^=kFc[1+0.001xFc^2^\l^3^/6(2\q)]^-1/4^
_refine_ls_extinction_method 'SHELXL97 (Sheldrick, 2008)'
_refine_ls_goodness_of_fit_ref 1.049
_refine_ls_hydrogen_treatment constr
_refine_ls_matrix_type full
_refine_ls_number_parameters 366
_refine_ls_number_reflns 5132
_refine_ls_number_restraints 0
_refine_ls_restrained_S_all 1.049
_refine_ls_R_factor_all 0.0381
_refine_ls_R_factor_gt 0.0365
_refine_ls_shift/su_max 0.001
_refine_ls_shift/su_mean 0.000
_refine_ls_structure_factor_coef Fsqd
_refine_ls_weighting_details 'calc w=1/[\s^2^(Fo^2^)+(0.0495P)^2^+1.7635P] where P=(Fo^2^+2Fc^2^)/3'
_refine_ls_weighting_scheme calc
_refine_ls_wR_factor_gt 0.0967
_refine_ls_wR_factor_ref 0.0980
_reflns_number_gt 4829
_reflns_number_total 5132
_reflns_threshold_expression I>2sigma(I)
_cod_data_source_file ld2069.cif
_cod_data_source_block I
_cod_database_code 2235901
_cod_database_fobs_code 2235901

loop_
_symmetry_equiv_pos_site_id
_symmetry_equiv_pos_as_xyz
1 +X,+Y,+Z
2 1/2-X,1/2+Y,+Z
3 +X,1/2-Y,1/2+Z
4 1/2-X,-Y,1/2+Z
5 -X,-Y,-Z
6 1/2+X,1/2-Y,-Z
7 -X,1/2+Y,1/2-Z
8 1/2+X,+Y,1/2-Z

loop_
_atom_site_type_symbol
_atom_site_label
_atom_site_fract_x
_atom_site_fract_y
_atom_site_fract_z
_atom_site_U_iso_or_equiv
_atom_site_adp_type
_atom_site_calc_flag
_atom_site_refinement_flags
_atom_site_occupancy
_atom_site_symmetry_multiplicity
O O1 1.07047(5) 0.27102(5) 0.20944(4) 0.0347(2) Uani d . 1 1
O O2 1.19956(5) 0.17013(6) 0.14801(4) 0.0365(2) Uani d . 1 1
O O3 0.85352(6) 0.25079(6) 0.23241(4) 0.0408(2) Uani d . 1 1
O O4 1.19863(7) -0.01523(6) 0.13445(5) 0.0546(3) Uani d . 1 1
O O5 0.89572(6) 0.42949(5) -0.01715(4) 0.0411(2) Uani d . 1 1
O O6 1.01931(7) 0.19019(6) -0.10484(4) 0.0521(3) Uani d . 1 1
O O1S 0.72978(11) 0.11706(9) 0.09895(8) 0.0950(5) Uani d . 1 1
C C1 0.96632(7) 0.16581(7) 0.20049(5) 0.0284(2) Uani d . 1 1
C C2 0.88697(8) 0.17239(7) 0.22823(5) 0.0324(3) Uani d . 1 1
C C3 0.84625(8) 0.10363(8) 0.25505(5) 0.0378(3) Uani d . 1 1
H H3 0.7913 0.1093 0.2734 0.045 Uiso calc R 1 1
C C4 0.88732(9) 0.02911(8) 0.25413(6) 0.0392(3) Uani d . 1 1
H H4 0.8608 -0.0171 0.2729 0.047 Uiso calc R 1 1
C C5 0.96831(8) 0.01832(8) 0.22606(5) 0.0351(3) Uani d . 1 1
C C6 1.00846(10) -0.06012(8) 0.22537(6) 0.0434(3) Uani d . 1 1
H H6 0.9814 -0.1052 0.2452 0.052 Uiso calc R 1 1
C C7 1.08489(10) -0.07290(8) 0.19709(7) 0.0463(3) Uani d . 1 1
H H7 1.1115 -0.1260 0.1978 0.056 Uiso calc R 1 1
C C8 1.12400(9) -0.00658(8) 0.16673(6) 0.0400(3) Uani d . 1 1
C C9 1.08822(8) 0.07214(7) 0.16682(5) 0.0315(3) Uani d . 1 1
C C10 1.00922(8) 0.08721(7) 0.19760(5) 0.0295(3) Uani d . 1 1
C C11 1.00809(7) 0.24613(7) 0.18132(5) 0.0274(2) Uani d . 1 1
C C12 0.97305(7) 0.29312(7) 0.13029(5) 0.0276(2) Uani d . 1 1
C C13 1.01308(8) 0.36739(7) 0.11391(5) 0.0319(3) Uani d . 1 1
H H13 1.0598 0.3879 0.1371 0.038 Uiso calc R 1 1
C C14 0.98588(8) 0.41120(7) 0.06475(6) 0.0349(3) Uani d . 1 1
H H14 1.0139 0.4614 0.0539 0.042 Uiso calc R 1 1
C C15 0.91706(8) 0.38176(7) 0.03089(5) 0.0328(3) Uani d . 1 1
C C16 0.87467(8) 0.30933(8) 0.04747(6) 0.0341(3) Uani d . 1 1
H H16 0.8264 0.2902 0.0253 0.041 Uiso calc R 1 1
C C17 0.90344(8) 0.26532(7) 0.09658(5) 0.0312(3) Uani d . 1 1
H H17 0.8752 0.2153 0.1074 0.037 Uiso calc R 1 1
C C18 1.13496(7) 0.13598(7) 0.12938(5) 0.0293(2) Uani d . 1 1
C C19 1.10244(7) 0.15208(7) 0.06846(5) 0.0299(3) Uani d . 1 1
C C20 1.13965(8) 0.21529(7) 0.03479(6) 0.0334(3) Uani d . 1 1
H H20 1.1838 0.2483 0.0520 0.040 Uiso calc R 1 1
C C21 1.11380(8) 0.23109(8) -0.02314(6) 0.0385(3) Uani d . 1 1
H H21 1.1399 0.2744 -0.0455 0.046 Uiso calc R 1 1
C C22 1.04891(9) 0.18246(8) -0.04813(6) 0.0394(3) Uani d . 1 1
C C23 1.01050(9) 0.11965(8) -0.01486(6) 0.0414(3) Uani d . 1 1
H H23 0.9659 0.0870 -0.0320 0.050 Uiso calc R 1 1
C C24 1.03688(8) 0.10465(7) 0.04282(6) 0.0361(3) Uani d . 1 1
H H24 1.0103 0.0617 0.0652 0.043 Uiso calc R 1 1
C C25 0.76197(9) 0.25914(10) 0.22669(7) 0.0496(4) Uani d . 1 1
H H25A 0.7472 0.3177 0.2212 0.060 Uiso calc R 1 1
H H25B 0.7339 0.2382 0.2628 0.060 Uiso calc R 1 1
H H25C 0.7421 0.2272 0.1922 0.060 Uiso calc R 1 1
C C26 1.22703(12) -0.09660(10) 0.12000(10) 0.0656(5) Uani d . 1 1
H H26A 1.1788 -0.1284 0.1034 0.079 Uiso calc R 1 1
H H26B 1.2482 -0.1241 0.1561 0.079 Uiso calc R 1 1
H H26C 1.2737 -0.0934 0.0906 0.079 Uiso calc R 1 1
C C27 0.84853(8) 0.39230(9) -0.06580(6) 0.0410(3) Uani d . 1 1
H H27A 0.8372 0.4352 -0.0964 0.049 Uiso calc R 1 1
H H27B 0.7921 0.3725 -0.0508 0.049 Uiso calc R 1 1
C C28 0.89555(9) 0.32062(9) -0.09454(6) 0.0409(3) Uani d . 1 1
H H28A 0.8645 0.3045 -0.1313 0.049 Uiso calc R 1 1
H H28B 0.8942 0.2726 -0.0671 0.049 Uiso calc R 1 1
C C29 0.98906(9) 0.33975(9) -0.11025(6) 0.0435(3) Uani d . 1 1
H H29A 0.9906 0.3864 -0.1389 0.052 Uiso calc R 1 1
H H29B 1.0199 0.3574 -0.0738 0.052 Uiso calc R 1 1
C C30 1.03545(11) 0.26622(10) -0.13715(6) 0.0531(4) Uani d . 1 1
H H30A 1.0165 0.2592 -0.1790 0.064 Uiso calc R 1 1
H H30B 1.0983 0.2774 -0.1374 0.064 Uiso calc R 1 1
C C1S 0.73688(11) 0.04533(11) 0.11251(9) 0.0641(4) Uani d . 1 1
C C2S 0.68285(14) 0.00854(15) 0.16044(10) 0.0800(6) Uani d . 1 1
H H2S1 0.7202 -0.0168 0.1906 0.096 Uiso calc R 1 1
H H2S2 0.6450 -0.0339 0.1434 0.096 Uiso calc R 1 1
H H2S3 0.6477 0.0520 0.1789 0.096 Uiso calc R 1 1
C C3S 0.80147(16) -0.00945(16) 0.08399(14) 0.1037(8) Uani d . 1 1
H H3S1 0.8474 -0.0222 0.1125 0.124 Uiso calc R 1 1
H H3S2 0.8262 0.0186 0.0492 0.124 Uiso calc R 1 1
H H3S3 0.7735 -0.0610 0.0713 0.124 Uiso calc R 1 1

loop_
_atom_site_aniso_label
_atom_site_aniso_U_11
_atom_site_aniso_U_22
_atom_site_aniso_U_33
_atom_site_aniso_U_12
_atom_site_aniso_U_13
_atom_site_aniso_U_23
O1 0.0305(4) 0.0346(4) 0.0390(5) -0.0018(3) -0.0044(4) -0.0020(3)
O2 0.0293(4) 0.0451(5) 0.0350(5) -0.0036(4) -0.0012(4) -0.0012(4)
O3 0.0337(5) 0.0391(5) 0.0494(5) -0.0001(4) 0.0108(4) -0.0077(4)
O4 0.0438(6) 0.0353(5) 0.0847(8) 0.0101(4) 0.0133(5) -0.0011(5)
O5 0.0472(5) 0.0364(5) 0.0398(5) -0.0068(4) -0.0094(4) 0.0096(4)
O6 0.0694(7) 0.0524(6) 0.0345(5) 0.0088(5) -0.0144(5) -0.0026(4)
O1S 0.0980(11) 0.0695(9) 0.1174(13) 0.0063(8) -0.0003(10) 0.0117(9)
C1 0.0308(6) 0.0314(6) 0.0229(5) -0.0028(5) -0.0010(4) 0.0000(4)
C2 0.0335(6) 0.0363(6) 0.0273(6) -0.0032(5) 0.0012(5) -0.0037(5)
C3 0.0359(6) 0.0472(7) 0.0304(6) -0.0097(5) 0.0056(5) -0.0015(5)
C4 0.0458(7) 0.0416(7) 0.0302(6) -0.0135(6) 0.0016(5) 0.0064(5)
C5 0.0420(7) 0.0343(6) 0.0291(6) -0.0062(5) -0.0040(5) 0.0051(5)
C6 0.0535(8) 0.0325(6) 0.0441(7) -0.0062(6) -0.0064(6) 0.0118(6)
C7 0.0508(8) 0.0294(6) 0.0585(9) 0.0048(6) -0.0075(7) 0.0076(6)
C8 0.0361(7) 0.0342(6) 0.0497(8) 0.0037(5) -0.0038(6) 0.0016(6)
C9 0.0319(6) 0.0304(6) 0.0322(6) 0.0010(5) -0.0044(5) 0.0022(5)
C10 0.0328(6) 0.0309(6) 0.0247(5) -0.0023(5) -0.0048(4) 0.0025(4)
C11 0.0263(5) 0.0274(5) 0.0284(6) 0.0015(4) 0.0039(4) -0.0052(4)
C12 0.0285(6) 0.0261(5) 0.0282(6) 0.0000(4) 0.0038(4) -0.0022(4)
C13 0.0323(6) 0.0307(6) 0.0326(6) -0.0056(5) -0.0011(5) -0.0026(5)
C14 0.0393(7) 0.0287(6) 0.0367(6) -0.0078(5) 0.0006(5) 0.0019(5)
C15 0.0347(6) 0.0316(6) 0.0319(6) 0.0003(5) 0.0008(5) 0.0027(5)
C16 0.0314(6) 0.0364(6) 0.0345(6) -0.0063(5) -0.0037(5) 0.0005(5)
C17 0.0328(6) 0.0285(6) 0.0325(6) -0.0056(5) 0.0030(5) 0.0006(5)
C18 0.0260(5) 0.0284(6) 0.0334(6) 0.0047(4) 0.0024(5) -0.0027(5)
C19 0.0274(6) 0.0290(6) 0.0334(6) 0.0048(4) 0.0003(5) -0.0021(5)
C20 0.0288(6) 0.0340(6) 0.0373(6) 0.0015(5) -0.0015(5) 0.0003(5)
C21 0.0378(7) 0.0398(7) 0.0377(7) 0.0046(5) 0.0009(5) 0.0068(5)
C22 0.0444(7) 0.0412(7) 0.0327(6) 0.0116(6) -0.0060(5) -0.0047(5)
C23 0.0449(7) 0.0357(7) 0.0436(7) 0.0001(6) -0.0114(6) -0.0072(5)
C24 0.0368(6) 0.0306(6) 0.0410(7) 0.0003(5) -0.0035(5) -0.0012(5)
C25 0.0373(7) 0.0528(8) 0.0588(9) 0.0057(6) 0.0047(6) 0.0065(7)
C26 0.0530(9) 0.0409(8) 0.1029(14) 0.0106(7) 0.0068(9) -0.0143(9)
C27 0.0364(7) 0.0479(7) 0.0387(7) -0.0037(6) -0.0100(5) 0.0098(6)
C28 0.0409(7) 0.0469(7) 0.0350(7) -0.0063(6) -0.0092(5) 0.0073(6)
C29 0.0406(7) 0.0512(8) 0.0388(7) -0.0013(6) -0.0050(6) 0.0134(6)
C30 0.0586(9) 0.0698(10) 0.0309(7) 0.0094(8) -0.0038(6) 0.0079(7)
C1S 0.0513(9) 0.0580(10) 0.0830(12) -0.0041(8) -0.0127(9) -0.0068(9)
C2S 0.0652(12) 0.0906(14) 0.0844(14) -0.0182(10) -0.0137(10) 0.0009(11)
C3S 0.0761(15) 0.0973(17) 0.138(2) 0.0054(13) 0.0116(15) -0.0289(16)

loop_
_atom_type_symbol
_atom_type_description
_atom_type_scat_dispersion_real
_atom_type_scat_dispersion_imag
_atom_type_scat_source
C C 0.0181 0.0091 'International Tables Vol C Tables 4.2.6.8 and 6.1.1.4'
O O 0.0492 0.0322 'International Tables Vol C Tables 4.2.6.8 and 6.1.1.4'
H H 0.0000 0.0000 'International Tables Vol C Tables 4.2.6.8 and 6.1.1.4'

loop_
_geom_angle_atom_site_label_1
_geom_angle_atom_site_label_2
_geom_angle_atom_site_label_3
_geom_angle
C2 O3 C25 117.13(10)
C8 O4 C26 118.39(12)
C15 O5 C27 119.04(10)
C22 O6 C30 119.28(11)
C2 C1 C10 120.07(10)
C2 C1 C11 116.33(10)
C10 C1 C11 123.16(10)
O3 C2 C1 116.00(10)
O3 C2 C3 121.81(11)
C1 C2 C3 121.98(11)
C4 C3 C2 118.61(12)
C4 C3 H3 120.7
C2 C3 H3 120.7
C3 C4 C5 122.04(11)
C3 C4 H4 119.0
C5 C4 H4 119.0
C6 C5 C4 120.45(12)
C6 C5 C10 119.78(12)
C4 C5 C10 119.77(11)
C7 C6 C5 121.72(12)
C7 C6 H6 119.1
C5 C6 H6 119.1
C6 C7 C8 119.11(12)
C6 C7 H7 120.4
C8 C7 H7 120.4
O4 C8 C9 115.56(11)
O4 C8 C7 122.82(12)
C9 C8 C7 121.61(13)
C8 C9 C10 120.01(11)
C8 C9 C18 115.55(11)
C10 C9 C18 124.31(10)
C9 C10 C5 117.68(11)
C9 C10 C1 124.80(10)
C5 C10 C1 117.49(11)
O1 C11 C12 121.52(10)
O1 C11 C1 118.25(10)
C12 C11 C1 120.23(10)
C17 C12 C13 118.49(11)
C17 C12 C11 122.76(10)
C13 C12 C11 118.72(10)
C14 C13 C12 120.98(11)
C14 C13 H13 119.5
C12 C13 H13 119.5
C13 C14 C15 119.79(11)
C13 C14 H14 120.1
C15 C14 H14 120.1
O5 C15 C16 124.78(11)
O5 C15 C14 115.09(10)
C16 C15 C14 120.13(11)
C17 C16 C15 119.44(11)
C17 C16 H16 120.3
C15 C16 H16 120.3
C16 C17 C12 121.13(11)
C16 C17 H17 119.4
C12 C17 H17 119.4
O2 C18 C19 121.20(11)
O2 C18 C9 120.73(10)
C19 C18 C9 117.99(10)
C20 C19 C24 118.57(11)
C20 C19 C18 119.23(11)
C24 C19 C18 122.18(11)
C21 C20 C19 121.61(12)
C21 C20 H20 119.2
C19 C20 H20 119.2
C20 C21 C22 118.91(12)
C20 C21 H21 120.5
C22 C21 H21 120.5
O6 C22 C23 115.15(12)
O6 C22 C21 124.69(13)
C23 C22 C21 120.15(12)
C24 C23 C22 120.31(12)
C24 C23 H23 119.8
C22 C23 H23 119.8
C23 C24 C19 120.44(12)
C23 C24 H24 119.8
C19 C24 H24 119.8
O3 C25 H25A 109.5
O3 C25 H25B 109.5
H25A C25 H25B 109.5
O3 C25 H25C 109.5
H25A C25 H25C 109.5
H25B C25 H25C 109.5
O4 C26 H26A 109.5
O4 C26 H26B 109.5
H26A C26 H26B 109.5
O4 C26 H26C 109.5
H26A C26 H26C 109.5
H26B C26 H26C 109.5
O5 C27 C28 113.35(10)
O5 C27 H27A 108.9
C28 C27 H27A 108.9
O5 C27 H27B 108.9
C28 C27 H27B 108.9
H27A C27 H27B 107.7
C27 C28 C29 113.75(11)
C27 C28 H28A 108.8
C29 C28 H28A 108.8
C27 C28 H28B 108.8
C29 C28 H28B 108.8
H28A C28 H28B 107.7
C30 C29 C28 112.69(13)
C30 C29 H29A 109.1
C28 C29 H29A 109.1
C30 C29 H29B 109.1
C28 C29 H29B 109.1
H29A C29 H29B 107.8
O6 C30 C29 112.49(12)
O6 C30 H30A 109.1
C29 C30 H30A 109.1
O6 C30 H30B 109.1
C29 C30 H30B 109.1
H30A C30 H30B 107.8
O1S C1S C3S 121.8(2)
O1S C1S C2S 121.1(2)
C3S C1S C2S 117.1(2)
C1S C2S H2S1 109.5
C1S C2S H2S2 109.5
H2S1 C2S H2S2 109.5
C1S C2S H2S3 109.5
H2S1 C2S H2S3 109.5
H2S2 C2S H2S3 109.5
C1S C3S H3S1 109.5
H3S1 C3S H3S2 109.5
H3S1 C3S H3S3 109.5
H3S2 C3S H3S3 109.5

loop_
_geom_bond_atom_site_label_1
_geom_bond_atom_site_label_2
_geom_bond_distance
O1 C11 1.2222(14)
O2 C18 1.2166(14)
O3 C2 1.3697(15)
O3 C25 1.4306(16)
O4 C8 1.3717(17)
O4 C26 1.4215(17)
O5 C15 1.3654(15)
O5 C27 1.4445(16)
O6 C22 1.3586(16)
O6 C30 1.4463(19)
O1S C1S 1.201(2)
C1 C2 1.3822(16)
C1 C10 1.4328(16)
C1 C11 1.5107(15)
C2 C3 1.4109(17)
C3 C4 1.3600(19)
C3 H3 0.9500
C4 C5 1.4149(19)
C4 H4 0.9500
C5 C6 1.4098(19)
C5 C10 1.4297(16)
C6 C7 1.359(2)
C6 H6 0.9500
C7 C8 1.4057(19)
C7 H7 0.9500
C8 C9 1.3852(17)
C9 C10 1.4266(17)
C9 C18 1.5134(16)
C11 C12 1.4766(16)
C12 C17 1.3917(16)
C12 C13 1.3980(16)
C13 C14 1.3764(17)
C13 H13 0.9500
C14 C15 1.3927(17)
C14 H14 0.9500
C15 C16 1.3908(17)
C16 C17 1.3846(17)
C16 H16 0.9500
C17 H17 0.9500
C18 C19 1.4800(16)
C19 C20 1.3939(17)
C19 C24 1.3959(17)
C20 C21 1.3841(18)
C20 H20 0.9500
C21 C22 1.3930(19)
C21 H21 0.9500
C22 C23 1.392(2)
C23 C24 1.3787(18)
C23 H23 0.9500
C24 H24 0.9500
C25 H25A 0.9800
C25 H25B 0.9800
C25 H25C 0.9800
C26 H26A 0.9800
C26 H26B 0.9800
C26 H26C 0.9800
C27 C28 1.511(2)
C27 H27A 0.9900
C27 H27B 0.9900
C28 C29 1.5227(19)
C28 H28A 0.9900
C28 H28B 0.9900
C29 C30 1.512(2)
C29 H29A 0.9900
C29 H29B 0.9900
C30 H30A 0.9900
C30 H30B 0.9900
C1S C3S 1.481(3)
C1S C2S 1.487(3)
C2S H2S1 0.9800
C2S H2S2 0.9800
C2S H2S3 0.9800
C3S H3S1 0.9800
C3S H3S2 0.9800
C3S H3S3 0.9800

loop_
_geom_hbond_atom_site_label_D
_geom_hbond_atom_site_label_H
_geom_hbond_atom_site_label_A
_geom_hbond_site_symmetry_D
_geom_hbond_site_symmetry_H
_geom_hbond_site_symmetry_A
_geom_hbond_distance_DH
_geom_hbond_distance_HA
_geom_hbond_distance_DA
_geom_hbond_angle_DHA
_geom_hbond_publ_flag
C3 H3 O2 1_555 1_555 8_455 0.95 2.47 3.3241(15) 150 y
C6 H6 O1 1_555 1_555 7_745 0.95 2.38 3.3245(16) 172 y
C7 H7 O3 1_555 1_555 7_745 0.95 2.59 3.3910(17) 143 y
C14 H14 O5 1_555 1_555 5_765 0.95 2.40 3.3328(15) 169 y
C21 H21 O1S 1_555 1_555 6_555 0.95 2.54 3.482(2) 172 y
C2S H2S2 Cg 1_555 1_555 2_645 0.98 2.86 3.830(2) 171 y

loop_
_geom_torsion_atom_site_label_1
_geom_torsion_atom_site_label_2
_geom_torsion_atom_site_label_3
_geom_torsion_atom_site_label_4
_geom_torsion
C25 O3 C2 C1 144.21(12)
C25 O3 C2 C3 -40.90(17)
C10 C1 C2 O3 175.75(10)
C11 C1 C2 O3 3.16(15)
C10 C1 C2 C3 0.87(17)
C11 C1 C2 C3 -171.72(11)
O3 C2 C3 C4 -173.61(11)
C1 C2 C3 C4 0.97(18)
C2 C3 C4 C5 -1.43(19)
C3 C4 C5 C6 -179.21(12)
C3 C4 C5 C10 0.05(19)
C4 C5 C6 C7 177.84(13)
C10 C5 C6 C7 -1.4(2)
C5 C6 C7 C8 -1.3(2)
C26 O4 C8 C9 -164.56(14)
C26 O4 C8 C7 14.4(2)
C6 C7 C8 O4 -176.42(13)
C6 C7 C8 C9 2.5(2)
O4 C8 C9 C10 178.17(11)
C7 C8 C9 C10 -0.8(2)
O4 C8 C9 C18 2.23(17)
C7 C8 C9 C18 -176.74(12)
C8 C9 C10 C5 -1.91(17)
C18 C9 C10 C5 173.65(11)
C8 C9 C10 C1 -179.77(11)
C18 C9 C10 C1 -4.20(18)
C6 C5 C10 C9 3.00(17)
C4 C5 C10 C9 -176.27(11)
C6 C5 C10 C1 -178.99(11)
C4 C5 C10 C1 1.75(16)
C2 C1 C10 C9 175.67(11)
C11 C1 C10 C9 -12.26(17)
C2 C1 C10 C5 -2.18(16)
C11 C1 C10 C5 169.88(10)
C2 C1 C11 O1 107.36(12)
C10 C1 C11 O1 -64.98(14)
C2 C1 C11 C12 -71.92(13)
C10 C1 C11 C12 115.74(12)
O1 C11 C12 C17 178.41(11)
C1 C11 C12 C17 -2.33(16)
O1 C11 C12 C13 0.48(16)
C1 C11 C12 C13 179.74(10)
C17 C12 C13 C14 -1.57(17)
C11 C12 C13 C14 176.45(11)
C12 C13 C14 C15 0.49(18)
C27 O5 C15 C16 -22.73(18)
C27 O5 C15 C14 158.29(11)
C13 C14 C15 O5 -179.49(11)
C13 C14 C15 C16 1.47(19)
O5 C15 C16 C17 178.76(12)
C14 C15 C16 C17 -2.30(19)
C15 C16 C17 C12 1.20(18)
C13 C12 C17 C16 0.71(17)
C11 C12 C17 C16 -177.22(11)
C8 C9 C18 O2 -80.03(15)
C10 C9 C18 O2 104.23(14)
C8 C9 C18 C19 96.73(13)
C10 C9 C18 C19 -79.01(14)
O2 C18 C19 C20 -8.52(16)
C9 C18 C19 C20 174.74(10)
O2 C18 C19 C24 169.87(11)
C9 C18 C19 C24 -6.87(16)
C24 C19 C20 C21 -0.75(18)
C18 C19 C20 C21 177.70(11)
C19 C20 C21 C22 0.07(18)
C30 O6 C22 C23 162.23(12)
C30 O6 C22 C21 -18.9(2)
C20 C21 C22 O6 -178.25(12)
C20 C21 C22 C23 0.59(19)
O6 C22 C23 C24 178.38(12)
C21 C22 C23 C24 -0.6(2)
C22 C23 C24 C19 -0.13(19)
C20 C19 C24 C23 0.77(18)
C18 C19 C24 C23 -177.63(11)
C15 O5 C27 C28 -59.83(15)
O5 C27 C28 C29 -49.10(15)
C27 C28 C29 C30 178.19(11)
C22 O6 C30 C29 -65.93(17)
C28 C29 C30 O6 -45.27(16)

loop_
_cod_related_entry_id
_cod_related_entry_database
_cod_related_entry_code
1 ChemSpider 30657985
